data_4128750
loop_
_publ_author_name
'Wang, Zhifang'
'Sikdar, Nivedita'
'Wang, Shi-Qiang'
'Li, Xia'
'Yu, Meihui'
'Bu, Xian-He'
'Chang, Ze'
'Zou, Xiaolong'
'Chen, Yao'
'Cheng, Peng'
'Yu, Kuang'
'Zaworotko, Michael J.'
'Zhang, Zhenjie'

_publ_section_title
;
 Soft Porous Crystal Based upon Organic Cages That Exhibit Guest-Induced
 Breathing and Selective Gas Separation.
;
_journal_issue 23
_journal_name_full 'Journal of the American Chemical Society'
_journal_page_first 9408
_journal_page_last 9414
_journal_paper_doi 10.1021/jacs.9b04319
_journal_volume 141
_journal_year 2019
_chemical_formula_moiety '2(C H2 Cl2), C60 H42 N8 O12'
_chemical_formula_sum 'C62 H46 Cl4 N8 O12'
_chemical_formula_weight 1236.87
_space_group_crystal_system monoclinic
_space_group_IT_number 14
_space_group_name_Hall '-P 2ybc'
_space_group_name_H-M_alt 'P 1 21/c 1'
_atom_sites_solution_hydrogens geom
_atom_sites_solution_primary direct
_atom_sites_solution_secondary difmap
_audit_creation_date 2019-03-21
_audit_creation_method
;
Olex2 1.2
(compiled 2018.05.29 svn.r3508 for OlexSys, GUI svn.r5506)
;
_cell_angle_alpha 90.00
_cell_angle_beta 97.372(3)
_cell_angle_gamma 90.00
_cell_formula_units_Z 4
_cell_length_a 20.7759(7)
_cell_length_b 15.7504(6)
_cell_length_c 18.2205(6)
_cell_measurement_reflns_used 6799
_cell_measurement_temperature 120.00(10)
_cell_measurement_theta_max 26.5430
_cell_measurement_theta_min 3.2360
_cell_volume 5913.0(4)
_computing_cell_refinement 'CrysAlisPro 1.171.39.29c (Rigaku OD, 2017)'
_computing_data_collection 'CrysAlisPro 1.171.39.29c (Rigaku OD, 2017)'
_computing_data_reduction 'CrysAlisPro 1.171.39.29c (Rigaku OD, 2017)'
_computing_molecular_graphics 'Olex2 (Dolomanov et al., 2009)'
_computing_publication_material 'Olex2 (Dolomanov et al., 2009)'
_computing_structure_refinement 'XL (Sheldrick, 2008)'
_computing_structure_solution 'XS (Sheldrick, 2008)'
_diffrn_ambient_temperature 120.00(10)
_diffrn_detector_area_resol_mean 16.2116
_diffrn_detector_type Eos
_diffrn_measured_fraction_theta_full 0.996
_diffrn_measured_fraction_theta_max 0.996
_diffrn_measurement_details
;
List of Runs (angles in degrees, time in seconds):

  # Type    Start    End  Width  t~exp~   \w     \q     \k     \f   Frames
--------------------------------------------------------------------------
  1  \w    -54.00 -22.00   1.00   35.00    --   18.47 -19.00 -90.00   32
  2  \w      4.00  30.00   1.00   35.00    --   18.47  57.00-120.00   26
  3  \w     14.00  48.00   1.00   35.00    --   18.47 -19.00 -90.00   34
  4  \w     -3.00  86.00   1.00   35.00    --   18.47  57.00  90.00   89
  5  \w    -92.00 -34.00   1.00   35.00    --  -19.41 178.00 150.00   58
  6  \w    -61.00 -31.00   1.00   35.00    --  -19.41 105.00 158.00   30
;
_diffrn_measurement_device 'four-circle diffractometer'
_diffrn_measurement_device_type 'SuperNova, Single source at offset/far, Eos'
_diffrn_measurement_method '\w scans'
_diffrn_radiation_monochromator graphite
_diffrn_radiation_type MoK\a
_diffrn_radiation_wavelength 0.71073
_diffrn_reflns_av_R_equivalents 0.0440
_diffrn_reflns_av_unetI/netI 0.0697
_diffrn_reflns_limit_h_max 24
_diffrn_reflns_limit_h_min -15
_diffrn_reflns_limit_k_max 18
_diffrn_reflns_limit_k_min -18
_diffrn_reflns_limit_l_max 21
_diffrn_reflns_limit_l_min -21
_diffrn_reflns_number 26089
_diffrn_reflns_theta_full 25.01
_diffrn_reflns_theta_max 25.01
_diffrn_reflns_theta_min 3.09
_diffrn_source 'fine-focus sealed tube'
_exptl_absorpt_coefficient_mu 0.271
_exptl_absorpt_correction_T_max 1.00000
_exptl_absorpt_correction_T_min 0.64878
_exptl_absorpt_correction_type multi-scan
_exptl_absorpt_process_details
;
CrysAlisPro 1.171.39.29c (Rigaku Oxford Diffraction, 2017)
Empirical absorption correction using spherical harmonics,
 implemented in SCALE3 ABSPACK scaling algorithm.
;
_exptl_crystal_colour 'clear light colourless'
_exptl_crystal_colour_lustre clear
_exptl_crystal_colour_modifier light
_exptl_crystal_colour_primary colourless
_exptl_crystal_density_diffrn 1.389
_exptl_crystal_density_method 'not measured'
_exptl_crystal_description plate
_exptl_crystal_F_000 2552
_exptl_crystal_size_max 0.05
_exptl_crystal_size_mid 0.04
_exptl_crystal_size_min 0.01
_refine_diff_density_max 1.083
_refine_diff_density_min -0.783
_refine_diff_density_rms 0.067
_refine_ls_extinction_method none
_refine_ls_goodness_of_fit_ref 1.058
_refine_ls_hydrogen_treatment constr
_refine_ls_matrix_type full
_refine_ls_number_parameters 775
_refine_ls_number_reflns 10384
_refine_ls_number_restraints 0
_refine_ls_restrained_S_all 1.058
_refine_ls_R_factor_all 0.0976
_refine_ls_R_factor_gt 0.0691
_refine_ls_shift/su_max 0.002
_refine_ls_shift/su_mean 0.000
_refine_ls_structure_factor_coef Fsqd
_refine_ls_weighting_details 'calc w=1/[\s^2^(Fo^2^)+(0.0844P)^2^+3.8527P] where P=(Fo^2^+2Fc^2^)/3'
_refine_ls_weighting_scheme calc
_refine_ls_wR_factor_gt 0.1728
_refine_ls_wR_factor_ref 0.1879
_reflns_number_gt 7033
_reflns_number_total 10384
_reflns_threshold_expression >2sigma(I)
_cod_data_source_file ja9b04319_si_003.cif
_cod_data_source_block NKPOC-1-beta
_cod_database_code 4128750
_olex2_refinement_description
;
1. Fixed Uiso
 At 1.2 times of:
  All C(H) groups, All C(H,H) groups
2.a Secondary CH2 refined with riding coordinates:
 C62(H62A,H62B), C61(H61A,H61B), C41(H41A,H41B), C40(H40A,H40B), C19(H19A,
 H19B), C39(H39A,H39B), C20(H20A,H20B), C1(H1A,H1B), C21(H21A,H21B), C2(H2A,
 H2B), C22(H22A,H22B), C59(H59A,H59B), C42(H42A,H42B), C60(H60A,H60B)
2.b Aromatic/amide H refined with riding coordinates:
 C47(H47), C13(H13), C53(H53), C7(H7), C12(H12), C34(H34), C28(H28), C29(H29),
 C33(H33), C32(H32), C9(H9), C14(H14), C52(H52), C8(H8), C49(H49), C54(H54),
 C27(H27), C48(H48)
;
_olex2_submission_special_instructions 'No special instructions were received'
_oxdiff_exptl_absorpt_empirical_details
;
Empirical correction (ABSPACK) includes:
- Absorption correction using spherical harmonics
- Frame scaling
;

loop_
_space_group_symop_id
_space_group_symop_operation_xyz
1 'x, y, z'
2 '-x, y+1/2, -z+1/2'
3 '-x, -y, -z'
4 'x, -y-1/2, z-1/2'

loop_
_atom_site_label
_atom_site_type_symbol
_atom_site_fract_x
_atom_site_fract_y
_atom_site_fract_z
_atom_site_U_iso_or_equiv
_atom_site_adp_type
_atom_site_occupancy
_atom_site_calc_flag
_atom_site_refinement_flags_posn
Cl3 Cl -0.40045(6) 0.67277(9) -0.03805(6) 0.0591(4) Uani 1 d .
Cl4 Cl -0.38312(8) 0.56640(12) 0.09067(9) 0.0933(6) Uani 1 d .
C62 C -0.4217(2) 0.5782(3) 0.0014(3) 0.0540(12) Uani 1 d .
H62A H -0.4683 0.5769 0.0019 0.065 Uiso 1 calc R
H62B H -0.4102 0.5310 -0.0286 0.065 Uiso 1 calc R
Cl2 Cl -0.29933(7) -0.02355(9) -0.01689(7) 0.0633(4) Uani 1 d .
Cl1 Cl -0.42042(12) -0.10438(13) 0.01211(11) 0.1218(8) Uani 1 d .
C61 C -0.3845(2) -0.0275(3) -0.0373(2) 0.0495(12) Uani 1 d .
H61A H -0.4021 0.0276 -0.0267 0.059 Uiso 1 calc R
H61B H -0.3957 -0.0384 -0.0897 0.059 Uiso 1 calc R
O8 O 0.06671(12) 0.35019(16) -0.00477(13) 0.0283(6) Uani 1 d .
O6 O -0.38095(12) 0.12750(16) -0.13042(14) 0.0315(6) Uani 1 d .
O4 O -0.39796(12) -0.02985(17) -0.22504(14) 0.0327(6) Uani 1 d .
O10 O 0.10850(13) 0.51681(16) -0.05373(14) 0.0352(6) Uani 1 d .
O9 O 0.09282(12) 0.33315(18) -0.24907(15) 0.0359(6) Uani 1 d .
O3 O -0.35501(12) 0.20455(18) -0.35773(14) 0.0367(7) Uani 1 d .
O7 O 0.09406(13) 0.07496(17) 0.07067(14) 0.0369(7) Uani 1 d .
O1 O 0.08371(12) 0.07479(17) -0.09401(14) 0.0370(7) Uani 1 d .
N1 N 0.18688(15) 0.2560(2) -0.08345(17) 0.0295(7) Uani 1 d .
O2 O 0.13137(13) 0.17487(19) -0.31491(14) 0.0381(7) Uani 1 d .
O12 O -0.38388(13) 0.36887(19) -0.43353(15) 0.0409(7) Uani 1 d .
C47 C -0.05002(17) 0.3834(2) -0.22985(19) 0.0259(8) Uani 1 d .
H47 H -0.0522 0.3460 -0.2696 0.031 Uiso 1 calc R
O5 O -0.42274(13) 0.38347(18) -0.02939(15) 0.0385(7) Uani 1 d .
C10 C -0.10056(17) 0.1196(2) -0.24824(18) 0.0223(7) Uani 1 d .
C25 C -0.30707(17) 0.2346(2) -0.07131(18) 0.0249(8) Uani 1 d .
O11 O -0.37210(13) 0.4084(2) -0.18396(16) 0.0441(7) Uani 1 d .
N7 N 0.11684(14) 0.41814(19) -0.14586(16) 0.0276(7) Uani 1 d .
C13 C -0.22060(16) 0.1420(2) -0.28115(18) 0.0253(8) Uani 1 d .
H13 H -0.2133 0.1905 -0.3080 0.030 Uiso 1 calc R
N4 N -0.47671(15) 0.2442(2) -0.25110(17) 0.0326(8) Uani 1 d .
N2 N 0.12335(14) 0.1314(2) -0.19569(16) 0.0286(7) Uani 1 d .
C37 C 0.05302(18) 0.2767(2) 0.00536(18) 0.0246(8) Uani 1 d .
C3 C 0.07456(17) 0.1046(2) -0.1556(2) 0.0277(8) Uani 1 d .
N5 N -0.41764(14) 0.2550(2) -0.08935(17) 0.0296(7) Uani 1 d .
C36 C -0.01207(17) 0.2360(2) -0.00328(17) 0.0217(8) Uani 1 d .
C5 C 0.02737(17) 0.1537(2) -0.26967(18) 0.0239(8) Uani 1 d .
C51 C -0.17119(17) 0.4020(2) -0.25164(19) 0.0266(8) Uani 1 d .
C30 C -0.19367(17) 0.2518(2) -0.03497(18) 0.0242(8) Uani 1 d .
C53 C -0.22781(18) 0.4024(2) -0.2177(2) 0.0303(9) Uani 1 d .
H53 H -0.2261 0.4091 -0.1668 0.036 Uiso 1 calc R
C31 C -0.12686(17) 0.2171(2) -0.02330(18) 0.0231(8) Uani 1 d .
C7 C -0.05015(16) 0.1014(2) -0.19226(18) 0.0229(8) Uani 1 d .
H7 H -0.0587 0.0778 -0.1478 0.027 Uiso 1 calc R
C12 C -0.18264(17) 0.0238(2) -0.20205(17) 0.0244(8) Uani 1 d .
H12 H -0.1484 -0.0064 -0.1764 0.029 Uiso 1 calc R
C34 C -0.05597(18) 0.0978(2) 0.01690(18) 0.0265(8) Uani 1 d .
H34 H -0.0507 0.0409 0.0299 0.032 Uiso 1 calc R
C28 C -0.24555(17) 0.2032(2) -0.06986(18) 0.0254(8) Uani 1 d .
H28 H -0.2382 0.1512 -0.0914 0.030 Uiso 1 calc R
C29 C -0.20665(18) 0.3318(2) -0.00640(19) 0.0278(8) Uani 1 d .
H29 H -0.1721 0.3652 0.0142 0.033 Uiso 1 calc R
N6 N 0.09750(14) 0.21445(19) 0.03124(16) 0.0282(7) Uani 1 d .
C46 C 0.00876(17) 0.4057(2) -0.19099(19) 0.0257(8) Uani 1 d .
C41 C 0.20926(17) 0.3442(3) -0.0713(2) 0.0319(9) Uani 1 d .
H41A H 0.2563 0.3442 -0.0629 0.038 Uiso 1 calc R
H41B H 0.1939 0.3652 -0.0267 0.038 Uiso 1 calc R
C35 C -0.00347(18) 0.1516(2) 0.01874(18) 0.0255(8) Uani 1 d .
C40 C 0.20432(18) 0.2077(3) -0.0140(2) 0.0347(9) Uani 1 d .
H40A H 0.2501 0.2165 0.0026 0.042 Uiso 1 calc R
H40B H 0.1982 0.1477 -0.0248 0.042 Uiso 1 calc R
C24 C -0.37011(17) 0.1971(2) -0.10213(19) 0.0272(8) Uani 1 d .
N8 N -0.39443(14) 0.3838(2) -0.30969(18) 0.0361(8) Uani 1 d .
C11 C -0.16859(17) 0.0960(2) -0.24268(18) 0.0231(8) Uani 1 d .
C33 C -0.07198(17) 0.2699(2) -0.02321(17) 0.0232(8) Uani 1 d .
H33 H -0.0767 0.3268 -0.0365 0.028 Uiso 1 calc R
C45 C 0.01300(17) 0.4600(2) -0.13048(18) 0.0247(8) Uani 1 d .
C32 C -0.11661(18) 0.1315(2) -0.00499(18) 0.0274(8) Uani 1 d .
H32 H -0.1524 0.0956 -0.0077 0.033 Uiso 1 calc R
N3 N -0.39301(14) 0.0939(2) -0.29247(16) 0.0286(7) Uani 1 d .
C9 C -0.08486(17) 0.1580(2) -0.31402(18) 0.0268(8) Uani 1 d .
H9 H -0.1183 0.1728 -0.3507 0.032 Uiso 1 calc R
C14 C -0.24521(17) -0.0041(2) -0.19872(18) 0.0251(8) Uani 1 d .
H14 H -0.2535 -0.0517 -0.1712 0.030 Uiso 1 calc R
C4 C 0.09851(17) 0.1577(2) -0.26717(19) 0.0278(8) Uani 1 d .
C6 C 0.01213(17) 0.1190(2) -0.20412(18) 0.0248(8) Uani 1 d .
C43 C 0.07563(17) 0.3780(2) -0.2018(2) 0.0278(8) Uani 1 d .
C52 C -0.17531(17) 0.3889(2) -0.32802(19) 0.0278(8) Uani 1 d .
H52 H -0.1374 0.3878 -0.3502 0.033 Uiso 1 calc R
C50 C -0.10626(17) 0.4184(2) -0.20808(18) 0.0256(8) Uani 1 d .
C26 C -0.31956(18) 0.3129(2) -0.04066(19) 0.0286(8) Uani 1 d .
C17 C -0.34550(17) 0.1469(3) -0.3147(2) 0.0288(8) Uani 1 d .
C38 C 0.06682(19) 0.1374(2) 0.04376(19) 0.0283(8) Uani 1 d .
C23 C -0.39130(18) 0.3259(3) -0.0506(2) 0.0304(9) Uani 1 d .
C44 C 0.08335(18) 0.4709(2) -0.10237(19) 0.0285(8) Uani 1 d .
C16 C -0.28278(17) 0.1127(2) -0.27769(18) 0.0260(8) Uani 1 d .
C58 C -0.35990(18) 0.3759(3) -0.3698(2) 0.0323(9) Uani 1 d .
C18 C -0.36749(17) 0.0275(2) -0.24772(19) 0.0265(8) Uani 1 d .
C8 C -0.02182(18) 0.1742(2) -0.32541(19) 0.0283(8) Uani 1 d .
H8 H -0.0125 0.1983 -0.3695 0.034 Uiso 1 calc R
C15 C -0.29508(17) 0.0416(2) -0.23791(18) 0.0243(8) Uani 1 d .
C49 C -0.10112(18) 0.4726(2) -0.14622(19) 0.0285(8) Uani 1 d .
H49 H -0.1387 0.4949 -0.1311 0.034 Uiso 1 calc R
C54 C -0.23478(17) 0.3774(3) -0.3717(2) 0.0308(9) Uani 1 d .
H54 H -0.2368 0.3678 -0.4223 0.037 Uiso 1 calc R
C19 C -0.46197(17) 0.1060(3) -0.3184(2) 0.0338(9) Uani 1 d .
H19A H -0.4822 0.0507 -0.3268 0.041 Uiso 1 calc R
H19B H -0.4662 0.1356 -0.3654 0.041 Uiso 1 calc R
C27 C -0.26940(18) 0.3628(2) -0.0079(2) 0.0296(8) Uani 1 d .
H27 H -0.2773 0.4153 0.0125 0.035 Uiso 1 calc R
C55 C -0.28997(18) 0.3804(2) -0.33870(19) 0.0296(9) Uani 1 d .
C48 C -0.04127(18) 0.4939(2) -0.10705(19) 0.0296(9) Uani 1 d .
H48 H -0.0384 0.5299 -0.0663 0.036 Uiso 1 calc R
C56 C -0.28676(17) 0.3924(3) -0.2623(2) 0.0310(9) Uani 1 d .
C39 C 0.16634(18) 0.2304(3) 0.0484(2) 0.0340(9) Uani 1 d .
H39A H 0.1830 0.1978 0.0919 0.041 Uiso 1 calc R
H39B H 0.1730 0.2901 0.0603 0.041 Uiso 1 calc R
C20 C -0.49836(18) 0.1553(3) -0.2654(2) 0.0359(9) Uani 1 d .
H20A H -0.5440 0.1560 -0.2851 0.043 Uiso 1 calc R
H20B H -0.4943 0.1253 -0.2186 0.043 Uiso 1 calc R
C57 C -0.35445(19) 0.3957(3) -0.2428(2) 0.0358(9) Uani 1 d .
C1 C 0.21829(18) 0.2173(3) -0.1422(2) 0.0349(9) Uani 1 d .
H1A H 0.2644 0.2125 -0.1254 0.042 Uiso 1 calc R
H1B H 0.2133 0.2550 -0.1847 0.042 Uiso 1 calc R
C21 C -0.50852(18) 0.2796(3) -0.1900(2) 0.0362(10) Uani 1 d .
H21A H -0.5550 0.2710 -0.2013 0.043 Uiso 1 calc R
H21B H -0.5008 0.3404 -0.1878 0.043 Uiso 1 calc R
C2 C 0.19231(18) 0.1294(3) -0.1672(2) 0.0367(10) Uani 1 d .
H2A H 0.2166 0.1082 -0.2055 0.044 Uiso 1 calc R
H2B H 0.1991 0.0905 -0.1257 0.044 Uiso 1 calc R
C22 C -0.48628(18) 0.2420(3) -0.1141(2) 0.0368(10) Uani 1 d .
H22A H -0.5113 0.2674 -0.0784 0.044 Uiso 1 calc R
H22B H -0.4952 0.1816 -0.1155 0.044 Uiso 1 calc R
C59 C -0.46515(18) 0.3842(3) -0.3163(3) 0.0428(11) Uani 1 d .
H59A H -0.4822 0.4139 -0.3612 0.051 Uiso 1 calc R
H59B H -0.4786 0.4152 -0.2748 0.051 Uiso 1 calc R
C42 C 0.18732(17) 0.4055(3) -0.1343(2) 0.0322(9) Uani 1 d .
H42A H 0.2084 0.4599 -0.1237 0.039 Uiso 1 calc R
H42B H 0.2011 0.3838 -0.1796 0.039 Uiso 1 calc R
C60 C -0.49394(19) 0.2959(3) -0.3179(2) 0.0404(10) Uani 1 d .
H60A H -0.5408 0.3010 -0.3267 0.049 Uiso 1 calc R
H60B H -0.4804 0.2657 -0.3597 0.049 Uiso 1 calc R

loop_
_atom_site_aniso_label
_atom_site_aniso_U_11
_atom_site_aniso_U_22
_atom_site_aniso_U_33
_atom_site_aniso_U_23
_atom_site_aniso_U_13
_atom_site_aniso_U_12
Cl3 0.0545(7) 0.0668(9) 0.0533(7) 0.0219(6) -0.0033(5) -0.0132(7)
Cl4 0.0945(12) 0.1031(13) 0.0777(10) 0.0568(9) -0.0058(8) -0.0185(10)
C62 0.039(3) 0.039(3) 0.082(3) 0.003(2) 0.001(2) 0.000(2)
Cl2 0.0651(8) 0.0560(8) 0.0641(7) -0.0025(6) -0.0100(6) 0.0209(7)
Cl1 0.172(2) 0.0832(13) 0.1115(14) 0.0323(11) 0.0246(14) -0.0567(14)
C61 0.059(3) 0.039(3) 0.049(3) -0.006(2) 0.003(2) -0.012(2)
O8 0.0268(14) 0.0217(14) 0.0356(13) 0.0047(11) 0.0010(11) -0.0007(11)
O6 0.0291(14) 0.0253(15) 0.0395(14) -0.0111(12) 0.0016(11) -0.0050(12)
O4 0.0274(14) 0.0296(15) 0.0406(14) -0.0066(12) 0.0024(11) -0.0093(13)
O10 0.0421(16) 0.0233(14) 0.0356(14) 0.0001(12) -0.0127(12) -0.0130(13)
O9 0.0262(14) 0.0369(16) 0.0437(15) -0.0108(13) 0.0014(12) 0.0002(13)
O3 0.0282(15) 0.0381(17) 0.0429(15) 0.0076(14) 0.0013(12) 0.0069(13)
O7 0.0413(16) 0.0282(16) 0.0387(14) 0.0137(12) -0.0039(12) 0.0064(13)
O1 0.0294(15) 0.0343(16) 0.0435(16) 0.0164(13) -0.0102(12) -0.0056(13)
N1 0.0245(17) 0.0260(17) 0.0361(16) 0.0061(14) -0.0036(13) -0.0016(14)
O2 0.0306(15) 0.0488(18) 0.0375(14) -0.0127(13) 0.0143(12) -0.0080(14)
O12 0.0286(15) 0.0482(19) 0.0426(16) 0.0114(14) -0.0077(12) 0.0007(14)
C47 0.025(2) 0.024(2) 0.0272(18) -0.0034(15) -0.0002(15) 0.0007(16)
O5 0.0317(15) 0.0309(16) 0.0542(17) -0.0155(13) 0.0109(13) -0.0003(13)
C10 0.0246(18) 0.0170(18) 0.0261(17) -0.0033(14) 0.0064(14) 0.0007(15)
C25 0.0254(19) 0.023(2) 0.0261(18) -0.0015(15) 0.0042(15) -0.0047(16)
O11 0.0309(15) 0.058(2) 0.0458(17) 0.0066(15) 0.0151(13) 0.0043(15)
N7 0.0221(16) 0.0259(17) 0.0326(16) 0.0034(14) -0.0057(13) -0.0035(14)
C13 0.0231(19) 0.0232(19) 0.0291(18) 0.0032(15) 0.0017(15) 0.0010(16)
N4 0.0220(17) 0.0333(19) 0.0424(18) -0.0031(15) 0.0042(14) -0.0004(15)
N2 0.0183(15) 0.0335(18) 0.0325(16) -0.0014(14) -0.0023(13) -0.0021(14)
C37 0.029(2) 0.024(2) 0.0206(17) 0.0030(15) 0.0030(15) 0.0012(17)
C3 0.0221(19) 0.0197(19) 0.040(2) -0.0010(17) -0.0023(16) -0.0035(16)
N5 0.0209(16) 0.0292(18) 0.0390(17) -0.0050(14) 0.0058(14) -0.0047(14)
C36 0.029(2) 0.0195(18) 0.0162(15) 0.0030(14) 0.0006(14) -0.0026(16)
C5 0.0251(19) 0.0207(18) 0.0261(17) -0.0083(15) 0.0043(14) -0.0030(16)
C51 0.0217(19) 0.026(2) 0.0313(18) 0.0036(16) 0.0004(15) -0.0014(16)
C30 0.028(2) 0.0213(19) 0.0231(17) 0.0006(15) 0.0034(15) -0.0056(16)
C53 0.032(2) 0.031(2) 0.0279(18) 0.0058(16) 0.0061(16) 0.0042(18)
C31 0.028(2) 0.0218(19) 0.0208(16) -0.0024(14) 0.0066(14) -0.0042(16)
C7 0.0228(18) 0.0237(19) 0.0215(16) 0.0022(14) 0.0005(14) 0.0023(16)
C12 0.0214(18) 0.029(2) 0.0218(16) 0.0014(15) -0.0009(14) 0.0051(16)
C34 0.034(2) 0.0186(19) 0.0284(18) 0.0018(15) 0.0077(16) -0.0036(17)
C28 0.028(2) 0.0202(19) 0.0282(18) -0.0041(15) 0.0034(15) -0.0062(16)
C29 0.029(2) 0.023(2) 0.0296(18) -0.0071(16) 0.0003(15) -0.0088(17)
N6 0.0220(16) 0.0263(17) 0.0338(16) 0.0064(14) -0.0060(13) -0.0018(14)
C46 0.0250(19) 0.0188(18) 0.0328(19) 0.0004(15) 0.0012(15) 0.0005(16)
C41 0.0150(18) 0.036(2) 0.041(2) 0.0031(18) -0.0077(15) -0.0044(17)
C35 0.032(2) 0.0232(19) 0.0207(16) 0.0036(15) 0.0026(15) 0.0034(17)
C40 0.025(2) 0.032(2) 0.045(2) 0.0030(18) -0.0047(17) 0.0047(18)
C24 0.024(2) 0.033(2) 0.0251(18) -0.0036(16) 0.0057(15) -0.0026(17)
N8 0.0144(15) 0.042(2) 0.052(2) 0.0088(17) 0.0033(14) 0.0036(15)
C11 0.0244(19) 0.0211(19) 0.0238(17) -0.0044(15) 0.0034(14) 0.0031(16)
C33 0.0255(19) 0.0217(19) 0.0219(17) 0.0028(14) 0.0012(14) -0.0037(16)
C45 0.0271(19) 0.0157(18) 0.0293(18) 0.0059(15) -0.0045(15) -0.0073(16)
C32 0.028(2) 0.027(2) 0.0282(18) -0.0038(16) 0.0070(15) -0.0084(17)
N3 0.0212(16) 0.0304(18) 0.0327(16) -0.0056(14) -0.0021(13) 0.0004(14)
C9 0.027(2) 0.029(2) 0.0232(17) -0.0011(15) -0.0011(14) 0.0050(17)
C14 0.0253(19) 0.026(2) 0.0234(17) 0.0007(15) -0.0004(14) -0.0043(16)
C4 0.0238(19) 0.027(2) 0.0334(19) -0.0082(16) 0.0062(16) -0.0025(17)
C6 0.029(2) 0.0199(19) 0.0244(17) -0.0039(15) -0.0005(15) -0.0013(16)
C43 0.0242(19) 0.023(2) 0.0345(19) 0.0035(17) -0.0005(16) -0.0059(16)
C52 0.0220(19) 0.034(2) 0.0270(18) 0.0004(16) 0.0019(15) -0.0004(17)
C50 0.0254(19) 0.0239(19) 0.0264(17) 0.0050(15) -0.0007(15) -0.0026(16)
C26 0.031(2) 0.023(2) 0.0329(19) -0.0032(16) 0.0087(16) -0.0037(17)
C17 0.0217(19) 0.033(2) 0.0310(19) -0.0033(18) 0.0016(15) 0.0040(17)
C38 0.035(2) 0.025(2) 0.0250(17) 0.0032(16) 0.0037(16) -0.0017(18)
C23 0.028(2) 0.028(2) 0.036(2) -0.0041(17) 0.0091(17) -0.0075(18)
C44 0.036(2) 0.0174(19) 0.0296(19) 0.0078(16) -0.0061(16) -0.0048(17)
C16 0.0227(19) 0.027(2) 0.0274(18) -0.0040(16) -0.0007(14) 0.0040(16)
C58 0.023(2) 0.029(2) 0.045(2) 0.0075(18) 0.0032(17) 0.0028(17)
C18 0.0221(18) 0.031(2) 0.0264(18) -0.0094(16) 0.0017(15) -0.0025(17)
C8 0.033(2) 0.029(2) 0.0236(17) 0.0001(15) 0.0065(15) -0.0021(18)
C15 0.0256(19) 0.0217(19) 0.0250(17) -0.0045(15) 0.0008(14) -0.0011(16)
C49 0.031(2) 0.024(2) 0.0307(19) 0.0033(16) 0.0078(16) 0.0032(17)
C54 0.026(2) 0.040(2) 0.0278(18) 0.0033(17) 0.0059(15) 0.0037(18)
C19 0.0169(19) 0.041(2) 0.041(2) -0.0080(19) -0.0042(16) -0.0005(17)
C27 0.030(2) 0.0208(19) 0.038(2) -0.0084(16) 0.0046(16) -0.0042(17)
C55 0.026(2) 0.030(2) 0.0317(19) 0.0045(16) -0.0009(15) -0.0011(17)
C48 0.040(2) 0.0208(19) 0.0269(18) -0.0016(15) -0.0013(16) -0.0036(18)
C56 0.0186(19) 0.036(2) 0.038(2) 0.0098(18) 0.0027(15) 0.0041(17)
C39 0.028(2) 0.031(2) 0.040(2) 0.0086(18) -0.0046(17) 0.0043(18)
C20 0.023(2) 0.041(2) 0.042(2) -0.0061(19) 0.0008(17) -0.0011(19)
C57 0.027(2) 0.038(2) 0.044(2) 0.0093(19) 0.0092(18) 0.0054(19)
C1 0.0196(19) 0.036(2) 0.048(2) 0.0009(19) -0.0024(17) -0.0023(18)
C21 0.0169(19) 0.039(2) 0.053(2) -0.007(2) 0.0050(17) 0.0027(18)
C2 0.022(2) 0.037(2) 0.050(2) -0.0098(19) 0.0008(17) 0.0012(18)
C22 0.026(2) 0.034(2) 0.053(2) -0.0130(19) 0.0142(19) -0.0109(18)
C59 0.0162(19) 0.047(3) 0.065(3) 0.013(2) 0.0044(18) 0.0047(19)
C42 0.0191(19) 0.031(2) 0.045(2) 0.0070(18) -0.0029(16) -0.0119(17)
C60 0.021(2) 0.046(3) 0.053(2) 0.004(2) 0.0003(18) 0.0056(19)

loop_
_atom_type_symbol
_atom_type_description
_atom_type_scat_dispersion_real
_atom_type_scat_dispersion_imag
_atom_type_scat_source
C C 0.0033 0.0016 'International Tables Vol C Tables 4.2.6.8 and 6.1.1.4'
H H 0.0000 0.0000 'International Tables Vol C Tables 4.2.6.8 and 6.1.1.4'
Cl Cl 0.1484 0.1585 'International Tables Vol C Tables 4.2.6.8 and 6.1.1.4'
N N 0.0061 0.0033 'International Tables Vol C Tables 4.2.6.8 and 6.1.1.4'
O O 0.0106 0.0060 'International Tables Vol C Tables 4.2.6.8 and 6.1.1.4'

loop_
_geom_angle_atom_site_label_1
_geom_angle_atom_site_label_2
_geom_angle_atom_site_label_3
_geom_angle
Cl4 C62 Cl3 111.7(3)
Cl1 C61 Cl2 113.8(3)
C41 N1 C40 108.6(3)
C1 N1 C41 110.0(3)
C1 N1 C40 109.2(3)
C46 C47 C50 118.3(3)
C7 C10 C11 122.2(3)
C7 C10 C9 118.3(3)
C9 C10 C11 119.4(3)
C28 C25 C24 130.0(3)
C28 C25 C26 122.3(3)
C26 C25 C24 107.7(3)
C43 N7 C42 123.4(3)
C44 N7 C43 112.4(3)
C44 N7 C42 124.2(3)
C16 C13 C11 117.9(3)
C21 N4 C20 109.5(3)
C60 N4 C20 109.9(3)
C60 N4 C21 109.3(3)
C3 N2 C4 111.9(3)
C3 N2 C2 123.7(3)
C4 N2 C2 124.4(3)
O8 C37 C36 128.6(3)
O8 C37 N6 124.6(3)
N6 C37 C36 106.8(3)
O1 C3 N2 124.6(3)
O1 C3 C6 129.1(3)
N2 C3 C6 106.3(3)
C24 N5 C23 111.8(3)
C24 N5 C22 123.1(3)
C23 N5 C22 125.1(3)
C35 C36 C37 107.4(3)
C33 C36 C37 130.4(3)
C33 C36 C35 122.1(3)
C6 C5 C4 109.2(3)
C8 C5 C4 131.0(3)
C8 C5 C6 119.7(3)
C53 C51 C52 119.5(3)
C53 C51 C50 121.2(3)
C52 C51 C50 119.3(3)
C28 C30 C31 120.9(3)
C29 C30 C31 120.0(3)
C29 C30 C28 118.9(3)
C56 C53 C51 118.1(3)
C33 C31 C30 121.7(3)
C32 C31 C30 120.1(3)
C32 C31 C33 118.0(3)
C6 C7 C10 118.7(3)
C14 C12 C11 122.7(3)
C32 C34 C35 117.4(3)
C25 C28 C30 118.2(3)
C27 C29 C30 122.2(3)
C37 N6 C38 111.7(3)
C37 N6 C39 123.2(3)
C38 N6 C39 124.9(3)
C47 C46 C45 121.8(3)
C47 C46 C43 129.6(3)
C45 C46 C43 108.6(3)
N1 C41 C42 115.3(3)
C36 C35 C38 108.4(3)
C34 C35 C36 120.5(3)
C34 C35 C38 131.0(3)
N1 C40 C39 115.4(3)
O6 C24 C25 128.7(3)
O6 C24 N5 124.5(3)
N5 C24 C25 106.7(3)
C58 N8 C57 113.0(3)
C58 N8 C59 123.5(3)
C57 N8 C59 123.4(3)
C13 C11 C10 121.1(3)
C12 C11 C10 120.2(3)
C12 C11 C13 118.6(3)
C36 C33 C31 118.7(3)
C46 C45 C44 107.6(3)
C48 C45 C46 121.2(3)
C48 C45 C44 131.2(3)
C34 C32 C31 123.1(3)
C17 N3 C19 122.0(3)
C18 N3 C17 113.0(3)
C18 N3 C19 124.9(3)
C8 C9 C10 122.2(3)
C12 C14 C15 117.3(3)
O2 C4 N2 124.3(3)
O2 C4 C5 130.3(3)
N2 C4 C5 105.3(3)
C5 C6 C3 107.1(3)
C7 C6 C3 130.1(3)
C7 C6 C5 122.8(3)
O9 C43 N7 125.3(3)
O9 C43 C46 129.2(3)
N7 C43 C46 105.4(3)
C54 C52 C51 121.6(3)
C47 C50 C51 120.8(3)
C47 C50 C49 119.2(3)
C49 C50 C51 120.0(3)
C25 C26 C23 107.9(3)
C27 C26 C25 120.6(4)
C27 C26 C23 131.5(3)
O3 C17 N3 125.5(3)
O3 C17 C16 129.2(4)
N3 C17 C16 105.2(3)
O7 C38 N6 124.9(3)
O7 C38 C35 129.6(3)
N6 C38 C35 105.6(3)
O5 C23 N5 124.7(3)
O5 C23 C26 129.5(4)
N5 C23 C26 105.8(3)
O10 C44 N7 124.9(4)
O10 C44 C45 129.1(4)
N7 C44 C45 105.9(3)
C13 C16 C17 128.9(3)
C15 C16 C13 122.3(3)
C15 C16 C17 108.8(3)
O12 C58 N8 125.1(3)
O12 C58 C55 129.1(3)
N8 C58 C55 105.8(3)
O4 C18 N3 126.0(3)
O4 C18 C15 129.0(3)
N3 C18 C15 104.9(3)
C9 C8 C5 118.3(3)
C14 C15 C18 130.9(3)
C16 C15 C14 121.2(3)
C16 C15 C18 107.9(3)
C48 C49 C50 121.8(3)
C55 C54 C52 118.6(3)
N3 C19 C20 114.2(3)
C26 C27 C29 117.6(3)
C54 C55 C58 131.7(3)
C54 C55 C56 120.6(3)
C56 C55 C58 107.7(3)
C45 C48 C49 117.7(3)
C53 C56 C55 121.5(3)
C53 C56 C57 130.0(3)
C55 C56 C57 108.4(3)
N6 C39 C40 113.2(3)
N4 C20 C19 115.6(3)
O11 C57 N8 126.1(4)
O11 C57 C56 128.8(4)
N8 C57 C56 105.1(3)
N1 C1 C2 114.9(3)
N4 C21 C22 115.2(3)
N2 C2 C1 112.2(3)
N5 C22 C21 113.5(3)
N8 C59 C60 112.9(3)
N7 C42 C41 113.0(3)
N4 C60 C59 116.0(3)

loop_
_geom_bond_atom_site_label_1
_geom_bond_atom_site_label_2
_geom_bond_distance
Cl3 C62 1.735(5)
Cl4 C62 1.729(5)
Cl2 C61 1.761(5)
Cl1 C61 1.734(5)
O8 C37 1.212(4)
O6 C24 1.219(4)
O4 C18 1.206(4)
O10 C44 1.210(4)
O9 C43 1.203(4)
O3 C17 1.199(4)
O7 C38 1.207(4)
O1 C3 1.209(4)
N1 C41 1.473(5)
N1 C40 1.480(5)
N1 C1 1.457(5)
O2 C4 1.204(4)
O12 C58 1.208(5)
C47 C46 1.376(5)
C47 C50 1.395(5)
O5 C23 1.209(4)
C10 C7 1.395(5)
C10 C11 1.477(5)
C10 C9 1.418(5)
C25 C28 1.367(5)
C25 C24 1.480(5)
C25 C26 1.393(5)
O11 C57 1.193(5)
N7 C43 1.396(5)
N7 C44 1.394(5)
N7 C42 1.466(5)
C13 C11 1.410(5)
C13 C16 1.381(5)
N4 C20 1.484(5)
N4 C21 1.475(5)
N4 C60 1.471(5)
N2 C3 1.389(5)
N2 C4 1.401(5)
N2 C2 1.460(5)
C37 C36 1.486(5)
C37 N6 1.387(5)
C3 C6 1.490(5)
N5 C24 1.387(5)
N5 C23 1.395(5)
N5 C22 1.454(5)
C36 C35 1.393(5)
C36 C33 1.360(5)
C5 C4 1.474(5)
C5 C6 1.387(5)
C5 C8 1.383(5)
C51 C53 1.397(5)
C51 C52 1.399(5)
C51 C50 1.497(5)
C30 C31 1.481(5)
C30 C28 1.406(5)
C30 C29 1.403(5)
C53 C56 1.389(5)
C31 C33 1.411(5)
C31 C32 1.400(5)
C7 C6 1.367(5)
C12 C11 1.408(5)
C12 C14 1.381(5)
C34 C35 1.379(5)
C34 C32 1.378(5)
C29 C27 1.389(5)
N6 C38 1.403(5)
N6 C39 1.446(5)
C46 C45 1.390(5)
C46 C43 1.493(5)
C41 C42 1.524(5)
C35 C38 1.490(5)
C40 C39 1.509(5)
N8 C58 1.390(5)
N8 C57 1.397(5)
N8 C59 1.459(5)
C45 C44 1.495(5)
C45 C48 1.364(5)
N3 C17 1.393(5)
N3 C18 1.389(5)
N3 C19 1.462(4)
C9 C8 1.376(5)
C14 C15 1.383(5)
C52 C54 1.393(5)
C50 C49 1.407(5)
C26 C23 1.492(5)
C26 C27 1.379(5)
C17 C16 1.489(5)
C16 C15 1.376(5)
C58 C55 1.492(5)
C18 C15 1.509(5)
C49 C48 1.393(5)
C54 C55 1.362(5)
C19 C20 1.514(5)
C55 C56 1.398(5)
C56 C57 1.495(5)
C1 C2 1.535(5)
C21 C22 1.521(6)
C59 C60 1.513(6)
